data_4106161
loop_
_publ_author_name
'Balz Dudle'
'Kunjanpillai Rajesh'
'Olivier Blacque'
'Heinz Berke'

_publ_contact_author 'Dr. Blacque, Olivier'
_publ_contact_author_email oblacque@aci.uzh.ch
_publ_contact_author_fax '+41 44 63 54 681'
_publ_contact_author_phone '+41 44 63 54 651'
_publ_section_title
;
 Rhenium in Homogeneous Catalysis: [ReBrH(NO)(labile
 ligand)(large-bite-angle diphosphine)] Complexes as Highly Active
 Catalysts in Olefin Hydrogenations
;
_journal_name_full 'Journal of the American Chemical Society'
_journal_page_first 8168
_journal_page_last 8178
_journal_paper_doi 10.1021/ja107245k
_journal_volume 133
_journal_year 2011
_chemical_formula_moiety 'C40 H35 Br N O2 P2 Re Si'
_chemical_formula_sum 'C40 H35 Br N O2 P2 Re Si'
_chemical_formula_weight 917.83
_chemical_name_systematic
Bromo-(\h2-ethylene)-(9,9-dimethyl-4,5-(diphenylphosphino)(diphenyl-o-phenylene-phosphino)-9-silaxanthene-P,P')-nitrosyl-rhenium(I)
_space_group_IT_number 14
_symmetry_cell_setting monoclinic
_symmetry_space_group_name_Hall '-P 2yn'
_symmetry_space_group_name_H-M 'P 1 21/n 1'
_atom_sites_solution_hydrogens geom
_atom_sites_solution_primary direct
_atom_sites_solution_secondary difmap
_audit_creation_method SHELXL-97
_cell_angle_alpha 90.00
_cell_angle_beta 93.946(1)
_cell_angle_gamma 90.00
_cell_formula_units_Z 4
_cell_length_a 9.8141(1)
_cell_length_b 15.7671(2)
_cell_length_c 23.1408(3)
_cell_measurement_reflns_used 16493
_cell_measurement_temperature 183(2)
_cell_measurement_theta_max 32.79
_cell_measurement_theta_min 2.55
_cell_volume 3572.32(7)
_computing_cell_refinement
;
CrysAlisPro, Oxford Diffraction Ltd.,
Version 1.171.33.52 (release 06-11-2009 CrysAlis171 .NET)
(compiled Nov  6 2009,16:24:50)
;
_computing_data_collection
;
CrysAlisPro, Oxford Diffraction Ltd.,
Version 1.171.33.52 (release 06-11-2009 CrysAlis171 .NET)
(compiled Nov  6 2009,16:24:50)
;
_computing_data_reduction
;
CrysAlisPro, Oxford Diffraction Ltd.,
Version 1.171.33.52 (release 06-11-2009 CrysAlis171 .NET)
(compiled Nov  6 2009,16:24:50)
;
_computing_molecular_graphics
; ORTEP-3 for Windows, Version 2.01.
  Farrugia, L. J. (1997). J. Appl. Cryst. 30, 565.
;
_computing_publication_material
; WinGX -- An integrated system of Windows programs for the solution,
 refinment and analysis of single crystal X-ray diffraction data,
 Version 1.80.00.
 Farrugia, L. J. (1999). J. Appl. Cryst. 32, 837-838.
 SHELXL97. Program for crystal structure refinement.
 Sheldrick, G.M. (2008). Acta Cryst. A64, 112-122.
 PLATON for Windows, Version 1.12.
 Spek, A. L. (2003). J. Appl. Cryst. 36, 7-13. 
;
_computing_structure_refinement
; SHELXL97. Program for crystal structure refinement.
  Sheldrick, G.M. (2008). Acta Cryst. A64, 112-122.
;
_computing_structure_solution
; SHELXS97. Program for Crystal Structure solution.
  Sheldrick, G.M. (2008). Acta Cryst. A64, 112-122.  
;
_diffrn_ambient_temperature 183(2)
_diffrn_detector_area_resol_mean 10.4498
_diffrn_measured_fraction_theta_full 0.999
_diffrn_measured_fraction_theta_max 0.999
_diffrn_measurement_device_type
; Goniometer Xcalibur, detector: Ruby
Oxford Diffraction (2007). Oxford Diffraction Ltd.,
Xcalibur CCD system
;
_diffrn_measurement_method 'omega scans'
_diffrn_radiation_monochromator graphite
_diffrn_radiation_source 'Enhance (Mo) X-ray Source'
_diffrn_radiation_type MoK\a
_diffrn_radiation_wavelength 0.71073
_diffrn_reflns_av_R_equivalents 0.0302
_diffrn_reflns_av_sigmaI/netI 0.0479
_diffrn_reflns_limit_h_max 12
_diffrn_reflns_limit_h_min -14
_diffrn_reflns_limit_k_max 22
_diffrn_reflns_limit_k_min -22
_diffrn_reflns_limit_l_max 33
_diffrn_reflns_limit_l_min -31
_diffrn_reflns_number 31733
_diffrn_reflns_theta_full 30.51
_diffrn_reflns_theta_max 30.51
_diffrn_reflns_theta_min 2.55
_diffrn_standards_number 0
_exptl_absorpt_coefficient_mu 4.680
_exptl_absorpt_correction_T_max 0.524
_exptl_absorpt_correction_T_min 0.287
_exptl_absorpt_correction_type analytical
_exptl_absorpt_process_details
;
CrysAlisPro, Oxford Diffraction Ltd.,
Version 1.171.33.52 (release 06-11-2009 CrysAlis171 .NET)
(compiled Nov  6 2009,16:24:50)
Analytical numeric absorption correction using a multifaceted crystal
model based on expressions derived by R.C. Clark & J.S. Reid.
(Clark, R. C. & Reid, J. S. (1995). Acta Cryst. A51, 887-897)
;
_exptl_crystal_colour yellow
_exptl_crystal_density_diffrn 1.707
_exptl_crystal_description block
_exptl_crystal_F_000 1808
_exptl_crystal_size_max 0.47
_exptl_crystal_size_mid 0.28
_exptl_crystal_size_min 0.21
_refine_diff_density_max 1.950
_refine_diff_density_min -0.957
_refine_diff_density_rms 0.112
_refine_ls_extinction_method none
_refine_ls_goodness_of_fit_ref 0.985
_refine_ls_hydrogen_treatment constr
_refine_ls_matrix_type full
_refine_ls_number_parameters 435
_refine_ls_number_reflns 10883
_refine_ls_number_restraints 0
_refine_ls_restrained_S_all 0.985
_refine_ls_R_factor_all 0.0475
_refine_ls_R_factor_gt 0.0295
_refine_ls_shift/su_max 0.003
_refine_ls_shift/su_mean 0.000
_refine_ls_structure_factor_coef Fsqd
_refine_ls_weighting_details 'w=1/[\s^2^(Fo^2^)+(0.0354P)^2^] where P=(Fo^2^+2Fc^2^)/3'
_refine_ls_weighting_scheme calc
_refine_ls_wR_factor_gt 0.0665
_refine_ls_wR_factor_ref 0.0689
_reflns_number_gt 8087
_reflns_number_total 10883
_reflns_threshold_expression >2sigma(I)
_cod_data_source_file ja107245k_si_002_4.cif
_cod_data_source_block 8e-down
_cod_original_sg_symbol_H-M 'P 21/n'
_cod_database_code 4106161

loop_
_symmetry_equiv_pos_as_xyz
'x, y, z'
'-x+1/2, y+1/2, -z+1/2'
'-x, -y, -z'
'x-1/2, -y-1/2, z-1/2'

loop_
_atom_site_label
_atom_site_type_symbol
_atom_site_fract_x
_atom_site_fract_y
_atom_site_fract_z
_atom_site_U_iso_or_equiv
_atom_site_adp_type
_atom_site_occupancy
_atom_site_symmetry_multiplicity
_atom_site_calc_flag
_atom_site_refinement_flags
C1 C 0.3708(3) 0.8566(2) 0.09989(16) 0.0369(8) Uani 1 1 d .
H1A H 0.4458 0.8680 0.1283 0.044 Uiso 1 1 calc R
H1B H 0.4005 0.8362 0.0633 0.044 Uiso 1 1 calc R
C2 C 0.2641(3) 0.9157(2) 0.09665(16) 0.0371(8) Uani 1 1 d .
H2A H 0.2272 0.9312 0.0581 0.044 Uiso 1 1 calc R
H2B H 0.2726 0.9631 0.1233 0.044 Uiso 1 1 calc R
C3 C -0.0305(3) 0.59749(18) 0.10776(12) 0.0239(6) Uani 1 1 d .
C4 C -0.0179(3) 0.5101(2) 0.09912(14) 0.0320(7) Uani 1 1 d .
H4 H 0.0477 0.4797 0.1215 0.038 Uiso 1 1 calc R
C5 C -0.1010(4) 0.4683(2) 0.05806(14) 0.0360(8) Uani 1 1 d .
H5 H -0.0946 0.4098 0.0538 0.043 Uiso 1 1 calc R
C6 C -0.1952(3) 0.5150(2) 0.02281(13) 0.0322(7) Uani 1 1 d .
H6 H -0.2474 0.4869 -0.0063 0.039 Uiso 1 1 calc R
C7 C -0.2137(3) 0.6017(2) 0.02974(12) 0.0261(6) Uani 1 1 d .
C8 C -0.1309(3) 0.64082(18) 0.07433(12) 0.0228(6) Uani 1 1 d .
C9 C -0.1663(3) 0.86943(19) 0.07699(12) 0.0226(6) Uani 1 1 d .
C10 C -0.2360(3) 0.9383(2) 0.05168(13) 0.0287(7) Uani 1 1 d .
H10 H -0.2147 0.9929 0.0646 0.034 Uiso 1 1 calc R
C11 C -0.3367(3) 0.9267(2) 0.00738(13) 0.0293(7) Uani 1 1 d .
H11 H -0.3830 0.9731 -0.0092 0.035 Uiso 1 1 calc R
C12 C -0.3676(3) 0.8462(2) -0.01174(13) 0.0284(7) Uani 1 1 d .
H12 H -0.4341 0.8394 -0.0420 0.034 Uiso 1 1 calc R
C13 C -0.3035(3) 0.7738(2) 0.01224(13) 0.0250(7) Uani 1 1 d .
C14 C -0.2047(3) 0.78830(19) 0.05819(12) 0.0232(6) Uani 1 1 d .
C15 C -0.2618(4) 0.6681(2) -0.09277(13) 0.0368(8) Uani 1 1 d .
H15A H -0.1655 0.6796 -0.0892 0.055 Uiso 1 1 calc R
H15B H -0.3075 0.7115 -0.1158 0.055 Uiso 1 1 calc R
H15C H -0.2775 0.6140 -0.1111 0.055 Uiso 1 1 calc R
C16 C -0.5097(3) 0.6309(2) -0.02465(14) 0.0403(9) Uani 1 1 d .
H16A H -0.5650 0.6716 -0.0464 0.060 Uiso 1 1 calc R
H16B H -0.5409 0.6258 0.0136 0.060 Uiso 1 1 calc R
H16C H -0.5166 0.5768 -0.0437 0.060 Uiso 1 1 calc R
C17 C 0.2576(3) 0.6147(2) 0.15286(12) 0.0254(6) Uani 1 1 d .
C18 C 0.3167(3) 0.5360(2) 0.16383(13) 0.0302(7) Uani 1 1 d .
H18 H 0.2659 0.4908 0.1767 0.036 Uiso 1 1 calc R
C19 C 0.4539(4) 0.5269(2) 0.15496(14) 0.0359(8) Uani 1 1 d .
H19 H 0.4958 0.4744 0.1607 0.043 Uiso 1 1 calc R
C20 C 0.5286(3) 0.5949(2) 0.13770(14) 0.0370(8) Uani 1 1 d .
H20 H 0.6208 0.5879 0.1319 0.044 Uiso 1 1 calc R
C21 C 0.4681(3) 0.6747(2) 0.12872(13) 0.0326(7) Uani 1 1 d .
H21 H 0.5208 0.7203 0.1180 0.039 Uiso 1 1 calc R
C22 C 0.3286(3) 0.68623(19) 0.13573(13) 0.0256(7) Uani 1 1 d .
C23 C 0.0332(3) 0.62816(18) 0.22889(12) 0.0243(6) Uani 1 1 d .
C24 C -0.0964(4) 0.6021(3) 0.23887(15) 0.0471(10) Uani 1 1 d .
H24 H -0.1623 0.5987 0.2081 0.057 Uiso 1 1 calc R
C25 C -0.1307(4) 0.5806(3) 0.29409(18) 0.0620(13) Uani 1 1 d .
H25 H -0.2189 0.5626 0.3000 0.074 Uiso 1 1 calc R
C26 C -0.0351(4) 0.5859(3) 0.34000(16) 0.0494(10) Uani 1 1 d .
H26 H -0.0578 0.5708 0.3770 0.059 Uiso 1 1 calc R
C27 C 0.0950(4) 0.6136(2) 0.33096(14) 0.0381(8) Uani 1 1 d .
H27 H 0.1596 0.6184 0.3621 0.046 Uiso 1 1 calc R
C28 C 0.1299(3) 0.6344(2) 0.27600(13) 0.0300(7) Uani 1 1 d .
H28 H 0.2180 0.6527 0.2702 0.036 Uiso 1 1 calc R
C29 C -0.0086(3) 0.99277(18) 0.14381(13) 0.0230(6) Uani 1 1 d .
C30 C 0.0224(3) 1.0425(2) 0.09614(14) 0.0290(7) Uani 1 1 d .
H30 H 0.0299 1.0170 0.0603 0.035 Uiso 1 1 calc R
C31 C 0.0418(3) 1.1292(2) 0.10201(14) 0.0320(7) Uani 1 1 d .
H31 H 0.0601 1.1619 0.0700 0.038 Uiso 1 1 calc R
C32 C 0.0341(3) 1.1668(2) 0.15519(15) 0.0324(7) Uani 1 1 d .
H32 H 0.0472 1.2250 0.1590 0.039 Uiso 1 1 calc R
C33 C 0.0075(3) 1.1197(2) 0.20240(14) 0.0315(7) Uani 1 1 d .
H33 H 0.0032 1.1456 0.2383 0.038 Uiso 1 1 calc R
C34 C -0.0133(3) 1.0327(2) 0.19685(13) 0.0268(6) Uani 1 1 d .
H34 H -0.0307 1.0009 0.2294 0.032 Uiso 1 1 calc R
C35 C -0.1278(3) 0.85237(18) 0.19974(13) 0.0252(6) Uani 1 1 d .
C36 C -0.0589(4) 0.8287(2) 0.25147(14) 0.0337(7) Uani 1 1 d .
H36 H 0.0356 0.8226 0.2537 0.040 Uiso 1 1 calc R
C37 C -0.1314(4) 0.8139(2) 0.30019(15) 0.0389(8) Uani 1 1 d .
H37 H -0.0847 0.7978 0.3348 0.047 Uiso 1 1 calc R
C38 C -0.2701(4) 0.8228(3) 0.29784(17) 0.0517(10) Uani 1 1 d .
H38 H -0.3178 0.8138 0.3307 0.062 Uiso 1 1 calc R
C39 C -0.3384(4) 0.8453(3) 0.24618(18) 0.0660(14) Uani 1 1 d .
H39 H -0.4330 0.8510 0.2440 0.079 Uiso 1 1 calc R
C40 C -0.2677(4) 0.8596(3) 0.19759(16) 0.0514(11) Uani 1 1 d .
H40 H -0.3153 0.8742 0.1629 0.062 Uiso 1 1 calc R
N1 N 0.2485(3) 0.82457(17) 0.20547(12) 0.0270(6) Uani 1 1 d .
O1 O 0.2873(2) 0.84137(17) 0.24845(12) 0.0434(6) Uani 1 1 d .
O2 O -0.1427(2) 0.72459(12) 0.09094(9) 0.0246(5) Uani 1 1 d .
P1 P 0.08657(8) 0.65528(5) 0.15778(3) 0.02186(16) Uani 1 1 d .
P2 P -0.03115(8) 0.87778(5) 0.13625(3) 0.02077(15) Uani 1 1 d .
Br1 Br 0.13334(4) 0.75427(2) 0.024879(13) 0.03563(8) Uani 1 1 d .
Re1 Re 0.191290(12) 0.793846(7) 0.132011(5) 0.02238(4) Uani 1 1 d .
Si1 Si -0.32903(9) 0.66645(6) -0.01980(4) 0.02727(19) Uani 1 1 d .

loop_
_atom_site_aniso_label
_atom_site_aniso_U_11
_atom_site_aniso_U_22
_atom_site_aniso_U_33
_atom_site_aniso_U_23
_atom_site_aniso_U_13
_atom_site_aniso_U_12
C1 0.0259(18) 0.0369(19) 0.049(2) 0.0078(15) 0.0098(15) -0.0088(15)
C2 0.0303(18) 0.0277(17) 0.054(2) 0.0119(15) 0.0112(16) -0.0065(15)
C3 0.0239(16) 0.0215(14) 0.0261(15) -0.0012(11) 0.0003(12) -0.0048(12)
C4 0.0300(18) 0.0263(16) 0.0390(19) 0.0003(13) -0.0020(14) -0.0026(14)
C5 0.043(2) 0.0235(16) 0.041(2) -0.0061(14) 0.0012(16) -0.0062(15)
C6 0.0352(19) 0.0323(18) 0.0294(17) -0.0094(13) 0.0038(14) -0.0141(15)
C7 0.0245(16) 0.0312(16) 0.0231(15) -0.0017(12) 0.0045(12) -0.0084(13)
C8 0.0212(15) 0.0226(15) 0.0249(15) -0.0017(11) 0.0041(11) -0.0060(12)
C9 0.0193(15) 0.0282(15) 0.0201(14) 0.0006(11) -0.0008(11) -0.0002(12)
C10 0.0226(16) 0.0311(17) 0.0327(17) 0.0008(13) 0.0035(13) 0.0011(14)
C11 0.0225(16) 0.0352(18) 0.0300(17) 0.0068(13) 0.0005(12) 0.0041(14)
C12 0.0205(16) 0.0435(19) 0.0206(15) 0.0015(13) -0.0027(11) -0.0014(14)
C13 0.0183(15) 0.0347(17) 0.0223(15) -0.0036(12) 0.0026(11) -0.0042(13)
C14 0.0190(14) 0.0319(16) 0.0188(14) -0.0010(12) 0.0015(10) 0.0007(13)
C15 0.044(2) 0.040(2) 0.0261(17) -0.0066(14) 0.0036(14) -0.0072(17)
C16 0.0331(19) 0.055(2) 0.0324(19) -0.0084(16) -0.0032(14) -0.0136(18)
C17 0.0256(16) 0.0296(16) 0.0207(15) -0.0017(12) 0.0002(12) 0.0013(13)
C18 0.0344(18) 0.0283(16) 0.0276(17) -0.0018(13) 0.0000(13) 0.0046(15)
C19 0.041(2) 0.0392(19) 0.0269(17) -0.0021(14) 0.0004(14) 0.0150(17)
C20 0.0277(18) 0.054(2) 0.0300(18) 0.0013(15) 0.0055(14) 0.0136(16)
C21 0.0271(17) 0.0435(19) 0.0275(17) 0.0073(14) 0.0043(13) 0.0029(15)
C22 0.0271(16) 0.0302(17) 0.0196(15) -0.0005(11) 0.0033(12) 0.0015(13)
C23 0.0240(16) 0.0227(15) 0.0262(15) 0.0019(11) 0.0015(12) -0.0023(13)
C24 0.033(2) 0.075(3) 0.032(2) 0.0030(18) -0.0017(15) -0.021(2)
C25 0.041(2) 0.097(4) 0.050(3) 0.006(2) 0.0093(19) -0.033(2)
C26 0.053(2) 0.066(3) 0.030(2) 0.0074(17) 0.0079(17) -0.017(2)
C27 0.041(2) 0.045(2) 0.0280(18) 0.0010(15) -0.0009(14) -0.0013(17)
C28 0.0254(16) 0.0375(18) 0.0271(16) 0.0040(13) 0.0018(12) 0.0010(14)
C29 0.0170(14) 0.0219(14) 0.0297(16) -0.0004(11) -0.0013(11) 0.0009(12)
C30 0.0247(16) 0.0320(17) 0.0300(17) 0.0015(13) 0.0002(13) -0.0019(14)
C31 0.0290(17) 0.0289(17) 0.0376(19) 0.0113(14) -0.0023(14) -0.0023(14)
C32 0.0271(17) 0.0221(16) 0.048(2) 0.0016(14) 0.0018(14) 0.0019(14)
C33 0.0300(17) 0.0297(17) 0.0345(18) -0.0098(14) 0.0004(13) -0.0026(14)
C34 0.0239(16) 0.0287(16) 0.0275(16) -0.0006(12) 0.0005(12) -0.0028(13)
C35 0.0259(16) 0.0225(15) 0.0274(16) -0.0028(12) 0.0046(12) -0.0049(13)
C36 0.0332(19) 0.0385(19) 0.0299(18) 0.0013(14) 0.0059(14) 0.0016(16)
C37 0.047(2) 0.041(2) 0.0293(18) 0.0043(14) 0.0072(16) -0.0042(17)
C38 0.046(2) 0.070(3) 0.041(2) 0.0003(19) 0.0175(18) -0.017(2)
C39 0.028(2) 0.122(4) 0.048(3) 0.004(3) 0.0068(18) -0.009(2)
C40 0.0251(19) 0.094(3) 0.035(2) 0.006(2) 0.0019(15) -0.001(2)
N1 0.0235(14) 0.0282(13) 0.0304(15) 0.0071(11) 0.0101(11) 0.0054(11)
O1 0.0307(14) 0.0491(16) 0.0503(17) -0.0074(13) 0.0028(12) -0.0012(12)
O2 0.0269(12) 0.0212(11) 0.0249(11) -0.0034(8) -0.0041(9) -0.0036(9)
P1 0.0205(4) 0.0218(4) 0.0231(4) -0.0003(3) 0.0001(3) -0.0006(3)
P2 0.0189(4) 0.0214(4) 0.0218(4) -0.0014(3) -0.0002(3) -0.0021(3)
Br1 0.03656(19) 0.0457(2) 0.02465(16) 0.00058(14) 0.00223(13) 0.00223(16)
Re1 0.01925(6) 0.02397(6) 0.02406(6) 0.00146(5) 0.00249(4) -0.00099(5)
Si1 0.0244(5) 0.0342(5) 0.0228(4) -0.0040(4) -0.0012(3) -0.0074(4)

loop_
_atom_type_symbol
_atom_type_description
_atom_type_scat_dispersion_real
_atom_type_scat_dispersion_imag
_atom_type_scat_source
C C 0.0033 0.0016 'International Tables Vol C Tables 4.2.6.8 and 6.1.1.4'
H H 0.0000 0.0000 'International Tables Vol C Tables 4.2.6.8 and 6.1.1.4'
N N 0.0061 0.0033 'International Tables Vol C Tables 4.2.6.8 and 6.1.1.4'
O O 0.0106 0.0060 'International Tables Vol C Tables 4.2.6.8 and 6.1.1.4'
P P 0.1023 0.0942 'International Tables Vol C Tables 4.2.6.8 and 6.1.1.4'
Br Br -0.2901 2.4595 'International Tables Vol C Tables 4.2.6.8 and 6.1.1.4'
Re Re -1.0185 7.2310 'International Tables Vol C Tables 4.2.6.8 and 6.1.1.4'
Si Si 0.0817 0.0704 'International Tables Vol C Tables 4.2.6.8 and 6.1.1.4'

loop_
_geom_angle_atom_site_label_1
_geom_angle_atom_site_label_2
_geom_angle_atom_site_label_3
_geom_angle
C2 C1 Re1 72.71(18)
C2 C1 H1A 116.3
Re1 C1 H1A 116.3
C2 C1 H1B 116.3
Re1 C1 H1B 116.3
H1A C1 H1B 113.3
C1 C2 Re1 70.36(18)
C1 C2 H2A 116.6
Re1 C2 H2A 116.6
C1 C2 H2B 116.6
Re1 C2 H2B 116.6
H2A C2 H2B 113.6
C8 C3 C4 118.1(3)
C8 C3 P1 120.0(2)
C4 C3 P1 121.7(2)
C5 C4 C3 121.0(3)
C5 C4 H4 119.5
C3 C4 H4 119.5
C4 C5 C6 119.2(3)
C4 C5 H5 120.4
C6 C5 H5 120.4
C7 C6 C5 122.4(3)
C7 C6 H6 118.8
C5 C6 H6 118.8
C6 C7 C8 116.2(3)
C6 C7 Si1 123.2(2)
C8 C7 Si1 120.4(2)
O2 C8 C3 112.6(2)
O2 C8 C7 124.5(3)
C3 C8 C7 122.9(3)
C10 C9 C14 118.1(3)
C10 C9 P2 124.4(2)
C14 C9 P2 117.5(2)
C11 C10 C9 120.9(3)
C11 C10 H10 119.6
C9 C10 H10 119.6
C12 C11 C10 119.4(3)
C12 C11 H11 120.3
C10 C11 H11 120.3
C11 C12 C13 122.9(3)
C11 C12 H12 118.5
C13 C12 H12 118.5
C12 C13 C14 115.8(3)
C12 C13 Si1 122.7(2)
C14 C13 Si1 121.1(2)
O2 C14 C9 113.5(2)
O2 C14 C13 123.6(3)
C9 C14 C13 122.8(3)
Si1 C15 H15A 109.5
Si1 C15 H15B 109.5
H15A C15 H15B 109.5
Si1 C15 H15C 109.5
H15A C15 H15C 109.5
H15B C15 H15C 109.5
Si1 C16 H16A 109.5
Si1 C16 H16B 109.5
H16A C16 H16B 109.5
Si1 C16 H16C 109.5
H16A C16 H16C 109.5
H16B C16 H16C 109.5
C18 C17 C22 124.3(3)
C18 C17 P1 133.2(3)
C22 C17 P1 102.5(2)
C19 C18 C17 117.7(3)
C19 C18 H18 121.2
C17 C18 H18 121.2
C20 C19 C18 120.4(3)
C20 C19 H19 119.8
C18 C19 H19 119.8
C19 C20 C21 120.9(3)
C19 C20 H20 119.5
C21 C20 H20 119.5
C20 C21 C22 120.5(3)
C20 C21 H21 119.7
C22 C21 H21 119.7
C17 C22 C21 116.0(3)
C17 C22 Re1 108.8(2)
C21 C22 Re1 135.1(2)
C24 C23 C28 118.5(3)
C24 C23 P1 123.6(2)
C28 C23 P1 117.9(2)
C23 C24 C25 121.0(3)
C23 C24 H24 119.5
C25 C24 H24 119.5
C26 C25 C24 120.2(3)
C26 C25 H25 119.9
C24 C25 H25 119.9
C25 C26 C27 119.5(3)
C25 C26 H26 120.2
C27 C26 H26 120.2
C26 C27 C28 120.4(3)
C26 C27 H27 119.8
C28 C27 H27 119.8
C27 C28 C23 120.3(3)
C27 C28 H28 119.9
C23 C28 H28 119.9
C34 C29 C30 117.7(3)
C34 C29 P2 121.6(2)
C30 C29 P2 120.6(2)
C31 C30 C29 120.7(3)
C31 C30 H30 119.7
C29 C30 H30 119.7
C32 C31 C30 119.9(3)
C32 C31 H31 120.1
C30 C31 H31 120.1
C33 C32 C31 120.7(3)
C33 C32 H32 119.7
C31 C32 H32 119.7
C32 C33 C34 119.9(3)
C32 C33 H33 120.0
C34 C33 H33 120.0
C29 C34 C33 121.1(3)
C29 C34 H34 119.4
C33 C34 H34 119.4
C40 C35 C36 118.7(3)
C40 C35 P2 121.3(2)
C36 C35 P2 119.9(2)
C35 C36 C37 119.9(3)
C35 C36 H36 120.1
C37 C36 H36 120.1
C38 C37 C36 120.9(3)
C38 C37 H37 119.5
C36 C37 H37 119.5
C37 C38 C39 119.0(3)
C37 C38 H38 120.5
C39 C38 H38 120.5
C38 C39 C40 120.5(4)
C38 C39 H39 119.7
C40 C39 H39 119.7
C35 C40 C39 120.9(4)
C35 C40 H40 119.5
C39 C40 H40 119.5
O1 N1 Re1 177.0(3)
C14 O2 C8 125.9(2)
C17 P1 C23 107.54(13)
C17 P1 C3 109.37(14)
C23 P1 C3 104.50(14)
C17 P1 Re1 84.00(10)
C23 P1 Re1 124.83(10)
C3 P1 Re1 122.50(10)
C29 P2 C9 102.54(13)
C29 P2 C35 101.76(13)
C9 P2 C35 101.14(14)
C29 P2 Re1 114.66(10)
C9 P2 Re1 120.38(10)
C35 P2 Re1 113.85(10)
N1 Re1 C22 91.17(11)
N1 Re1 C1 89.61(13)
C22 Re1 C1 81.65(12)
N1 Re1 C2 91.58(13)
C22 Re1 C2 118.47(12)
C1 Re1 C2 36.94(12)
N1 Re1 P1 96.61(8)
C22 Re1 P1 64.60(8)
C1 Re1 P1 145.72(9)
C2 Re1 P1 171.25(10)
N1 Re1 P2 92.04(8)
C22 Re1 P2 159.00(8)
C1 Re1 P2 119.11(9)
C2 Re1 P2 82.18(9)
P1 Re1 P2 94.41(2)
N1 Re1 Br1 174.46(8)
C22 Re1 Br1 86.79(8)
C1 Re1 Br1 84.99(10)
C2 Re1 Br1 84.87(10)
P1 Re1 Br1 87.187(19)
P2 Re1 Br1 91.701(18)
C15 Si1 C16 110.33(15)
C15 Si1 C13 107.70(15)
C16 Si1 C13 113.68(15)
C15 Si1 C7 109.21(15)
C16 Si1 C7 114.18(15)
C13 Si1 C7 101.23(14)

loop_
_geom_bond_atom_site_label_1
_geom_bond_atom_site_label_2
_geom_bond_distance
C1 C2 1.400(5)
C1 Re1 2.195(3)
C1 H1A 0.9700
C1 H1B 0.9700
C2 Re1 2.225(3)
C2 H2A 0.9700
C2 H2B 0.9700
C3 C8 1.389(4)
C3 C4 1.399(4)
C3 P1 1.819(3)
C4 C5 1.377(4)
C4 H4 0.9300
C5 C6 1.399(5)
C5 H5 0.9300
C6 C7 1.390(4)
C6 H6 0.9300
C7 C8 1.411(4)
C7 Si1 1.860(3)
C8 O2 1.383(3)
C9 C10 1.391(4)
C9 C14 1.395(4)
C9 P2 1.846(3)
C10 C11 1.387(4)
C10 H10 0.9300
C11 C12 1.371(4)
C11 H11 0.9300
C12 C13 1.399(4)
C12 H12 0.9300
C13 C14 1.407(4)
C13 Si1 1.858(3)
C14 O2 1.375(3)
C15 Si1 1.855(3)
C15 H15A 0.9600
C15 H15B 0.9600
C15 H15C 0.9600
C16 Si1 1.856(3)
C16 H16A 0.9600
C16 H16B 0.9600
C16 H16C 0.9600
C17 C18 1.387(4)
C17 C22 1.397(4)
C17 P1 1.807(3)
C18 C19 1.383(4)
C18 H18 0.9300
C19 C20 1.374(5)
C19 H19 0.9300
C20 C21 1.400(5)
C20 H20 0.9300
C21 C22 1.401(4)
C21 H21 0.9300
C22 Re1 2.165(3)
C23 C24 1.371(4)
C23 C28 1.398(4)
C23 P1 1.812(3)
C24 C25 1.385(5)
C24 H24 0.9300
C25 C26 1.371(5)
C25 H25 0.9300
C26 C27 1.379(5)
C26 H26 0.9300
C27 C28 1.379(4)
C27 H27 0.9300
C28 H28 0.9300
C29 C34 1.383(4)
C29 C30 1.404(4)
C29 P2 1.833(3)
C30 C31 1.386(4)
C30 H30 0.9300
C31 C32 1.372(4)
C31 H31 0.9300
C32 C33 1.361(4)
C32 H32 0.9300
C33 C34 1.391(4)
C33 H33 0.9300
C34 H34 0.9300
C35 C40 1.375(4)
C35 C36 1.385(4)
C35 P2 1.847(3)
C36 C37 1.394(5)
C36 H36 0.9300
C37 C38 1.367(5)
C37 H37 0.9300
C38 C39 1.376(6)
C38 H38 0.9300
C39 C40 1.380(5)
C39 H39 0.9300
C40 H40 0.9300
N1 O1 1.074(3)
N1 Re1 1.819(3)
P1 Re1 2.5039(8)
P2 Re1 2.5605(8)
Br1 Re1 2.5816(3)
